data_7230125
loop_
_publ_author_name
'Ghanbari, Bahram'
'Shahhoseini, Leila'
'Owczarzak, Agata'
'Kubicki, Maciej'
'Kia, Reza'
'Raithby, Paul R.'

_publ_section_title
;
 Synthesis, X-ray crystallography, thermogravimetric analysis and
 spectroscopic characterization of isostructural one-dimensional
 coordination polymers as sorbents for some anions
;
_journal_issue 13
_journal_name_full CrystEngComm
_journal_page_first 1783
_journal_paper_doi 10.1039/C7CE02017A
_journal_volume 20
_journal_year 2018
_chemical_formula_sum 'C62 H68 Cl2 Cu N8 O4'
_chemical_formula_weight 1123.68
_space_group_crystal_system monoclinic
_space_group_IT_number 14
_space_group_name_Hall '-P 2yn'
_space_group_name_H-M_alt 'P 1 21/n 1'
_symmetry_space_group_name_Hall '-P 2yn'
_symmetry_space_group_name_H-M 'P 1 21/n 1'
_atom_sites_solution_hydrogens geom
_audit_creation_method SHELXL-2014/7
_audit_update_record
;
2017-10-02 deposited with the CCDC.
2018-02-12 downloaded from the CCDC.
;
_cell_angle_alpha 90
_cell_angle_beta 91.452(2)
_cell_angle_gamma 90
_cell_formula_units_Z 2
_cell_length_a 8.7177(2)
_cell_length_b 22.8785(7)
_cell_length_c 13.3318(4)
_cell_measurement_reflns_used 5191
_cell_measurement_temperature 130(1)
_cell_measurement_theta_max 75.2000
_cell_measurement_theta_min 3.8110
_cell_volume 2658.15(13)
_computing_cell_refinement 'CrysAlisPro 1.171.38.43 (Rigaku OD, 2015)'
_computing_data_collection 'CrysAlisPro 1.171.38.43 (Rigaku OD, 2015)'
_computing_data_reduction 'CrysAlisPro 1.171.38.43 (Rigaku OD, 2015)'
_computing_molecular_graphics 'Mercury (MacRae et al., 2009)'
_computing_publication_material 'SHELXL (Sheldrick, 2015)'
_computing_structure_refinement 'SHELXL (Sheldrick, 2015)'
_computing_structure_solution 'SHELXT (Sheldrick, 2015)'
_diffrn_ambient_environment N~2~
_diffrn_ambient_temperature 130(1)
_diffrn_detector 'CCD plate'
_diffrn_detector_area_resol_mean 10.5357
_diffrn_detector_type Atlas
_diffrn_measured_fraction_theta_full 0.998
_diffrn_measured_fraction_theta_max 0.987
_diffrn_measurement_device 'four-circle diffractometer'
_diffrn_measurement_device_type 'SuperNova, Single source at offset, Atlas'
_diffrn_measurement_method '/w scan'
_diffrn_radiation_monochromator mirror
_diffrn_radiation_probe x-ray
_diffrn_radiation_type 'Cu K\a'
_diffrn_radiation_wavelength 1.54184
_diffrn_reflns_av_R_equivalents 0.0331
_diffrn_reflns_av_unetI/netI 0.0367
_diffrn_reflns_Laue_measured_fraction_full 0.998
_diffrn_reflns_Laue_measured_fraction_max 0.987
_diffrn_reflns_limit_h_max 10
_diffrn_reflns_limit_h_min -10
_diffrn_reflns_limit_k_max 28
_diffrn_reflns_limit_k_min -25
_diffrn_reflns_limit_l_max 15
_diffrn_reflns_limit_l_min -16
_diffrn_reflns_number 14133
_diffrn_reflns_point_group_measured_fraction_full 0.998
_diffrn_reflns_point_group_measured_fraction_max 0.987
_diffrn_reflns_theta_full 70.000
_diffrn_reflns_theta_max 76.431
_diffrn_reflns_theta_min 3.838
_diffrn_source 'micro-focus sealed X-ray tube'
_diffrn_source_type 'SuperNova (Cu) X-ray Source'
_exptl_absorpt_coefficient_mu 1.969
_exptl_absorpt_correction_T_max 1.00000
_exptl_absorpt_correction_T_min 0.39957
_exptl_absorpt_correction_type multi-scan
_exptl_absorpt_process_details
;
CrysAlisPro 1.171.38.46 (Rigaku Oxford Diffraction, 2015)
Empirical absorption correction using spherical harmonics,
 implemented in SCALE3 ABSPACK scaling algorithm.
;
_exptl_crystal_colour violet
_exptl_crystal_density_diffrn 1.404
_exptl_crystal_description prism
_exptl_crystal_F_000 1182
_exptl_crystal_size_max 0.12
_exptl_crystal_size_mid 0.08
_exptl_crystal_size_min 0.08
_refine_diff_density_max 1.332
_refine_diff_density_min -0.419
_refine_diff_density_rms 0.066
_refine_ls_extinction_method none
_refine_ls_goodness_of_fit_ref 1.036
_refine_ls_hydrogen_treatment constr
_refine_ls_matrix_type full
_refine_ls_number_parameters 352
_refine_ls_number_reflns 5491
_refine_ls_number_restraints 0
_refine_ls_restrained_S_all 1.036
_refine_ls_R_factor_all 0.0677
_refine_ls_R_factor_gt 0.0541
_refine_ls_shift/su_max 0.001
_refine_ls_shift/su_mean 0.000
_refine_ls_structure_factor_coef Fsqd
_refine_ls_weighting_details 'w=1/[\s^2^(Fo^2^)+(0.0820P)^2^+1.2976P] where P=(Fo^2^+2Fc^2^)/3'
_refine_ls_weighting_scheme calc
_refine_ls_wR_factor_gt 0.1420
_refine_ls_wR_factor_ref 0.1517
_reflns_Friedel_coverage 0.000
_reflns_number_gt 4457
_reflns_number_total 5491
_reflns_threshold_expression 'I > 2\s(I)'
_cod_data_source_file c7ce02017a2.cif
_cod_data_source_block 3
_cod_depositor_comments 'Adding full bibliography for 7230123--7230129.cif.'
_cod_database_code 7230125
_shelx_shelxl_version_number 2014/7
_shelx_space_group_comment
;
The symmetry employed for this shelxl refinement is uniquely defined
by the following loop, which should always be used as a source of
symmetry information in preference to the above space-group names.
They are only intended as comments.
;

loop_
_space_group_symop_operation_xyz
'x, y, z'
'-x+1/2, y+1/2, -z+1/2'
'-x, -y, -z'
'x-1/2, -y-1/2, z-1/2'

loop_
_atom_site_label
_atom_site_type_symbol
_atom_site_fract_x
_atom_site_fract_y
_atom_site_fract_z
_atom_site_U_iso_or_equiv
_atom_site_adp_type
_atom_site_occupancy
_atom_site_site_symmetry_order
_atom_site_calc_flag
_atom_site_refinement_flags_posn
_atom_site_refinement_flags_adp
_atom_site_refinement_flags_occupancy
_atom_site_disorder_assembly
_atom_site_disorder_group
Cu1 Cu -0.03630(8) 0.49389(4) 1.00650(7) 0.0363(2) Uani 0.5 1 d . . P A -1
Cl1 Cl -0.29836(7) 0.45069(3) 1.07487(5) 0.04357(17) Uani 1 1 d . . . . .
O1 O 0.4781(2) 0.32848(8) 0.82012(13) 0.0390(4) Uani 1 1 d . . . . .
C2 C 0.5443(3) 0.38495(12) 0.83700(19) 0.0400(5) Uani 1 1 d . . . . .
H2A H 0.6027 0.3856 0.9016 0.048 Uiso 1 1 calc R U . . .
H2B H 0.4628 0.4150 0.8392 0.048 Uiso 1 1 calc R U . . .
C3 C 0.6492(3) 0.39699(12) 0.75168(19) 0.0393(5) Uani 1 1 d . . . . .
H3A H 0.7111 0.4324 0.7665 0.047 Uiso 1 1 calc R U . . .
H3B H 0.7203 0.3637 0.7434 0.047 Uiso 1 1 calc R U . . .
O4 O 0.56060(18) 0.40547(8) 0.66124(13) 0.0373(4) Uani 1 1 d . . . . .
C5 C 0.6411(3) 0.41792(11) 0.57625(19) 0.0348(5) Uani 1 1 d . . . . .
C6 C 0.5548(3) 0.42971(11) 0.48865(19) 0.0355(5) Uani 1 1 d . . . . .
C7 C 0.3798(3) 0.42780(11) 0.48320(18) 0.0355(5) Uani 1 1 d . . . . .
H7A H 0.3414 0.4361 0.5510 0.043 Uiso 1 1 calc R U . . .
H7B H 0.3435 0.4597 0.4384 0.043 Uiso 1 1 calc R U . . .
N8 N 0.3101(2) 0.37295(10) 0.44767(15) 0.0344(4) Uani 1 1 d . . . . .
C9 C 0.3402(3) 0.32426(11) 0.51611(18) 0.0352(5) Uani 1 1 d . . . . .
H9A H 0.3552 0.3397 0.5850 0.042 Uiso 1 1 calc R U . . .
H9B H 0.4365 0.3047 0.4971 0.042 Uiso 1 1 calc R U . . .
C10 C 0.2109(3) 0.27943(12) 0.51545(18) 0.0362(5) Uani 1 1 d . . . . .
H10A H 0.1119 0.2993 0.5265 0.043 Uiso 1 1 calc R U . . .
H10B H 0.2044 0.2597 0.4494 0.043 Uiso 1 1 calc R U . . .
C11 C 0.2405(3) 0.23439(11) 0.59761(18) 0.0367(5) Uani 1 1 d . . . . .
H11A H 0.1602 0.2038 0.5935 0.044 Uiso 1 1 calc R U . . .
H11B H 0.3410 0.2154 0.5874 0.044 Uiso 1 1 calc R U . . .
N12 N 0.2403(2) 0.26161(9) 0.69725(15) 0.0328(4) Uani 1 1 d . . . . .
C13 C 0.3314(3) 0.22566(11) 0.76829(19) 0.0366(5) Uani 1 1 d . . . . .
H13A H 0.4386 0.2237 0.7458 0.044 Uiso 1 1 calc R U . . .
H13B H 0.2898 0.1854 0.7683 0.044 Uiso 1 1 calc R U . . .
C14 C 0.3301(3) 0.24966(11) 0.87338(18) 0.0345(5) Uani 1 1 d . . . . .
C15 C 0.3984(3) 0.30365(12) 0.89608(18) 0.0354(5) Uani 1 1 d . . . . .
C16 C 0.3834(3) 0.32866(12) 0.99042(19) 0.0392(5) Uani 1 1 d . . . . .
H16 H 0.4274 0.3658 1.0052 0.047 Uiso 1 1 calc R U . . .
C17 C 0.3027(3) 0.29826(13) 1.0631(2) 0.0420(6) Uani 1 1 d . . . . .
H17 H 0.2898 0.3155 1.1271 0.050 Uiso 1 1 calc R U . . .
C18 C 0.2414(3) 0.24384(13) 1.04370(19) 0.0422(6) Uani 1 1 d . . . . .
H18 H 0.1902 0.2230 1.0946 0.051 Uiso 1 1 calc R U . . .
C19 C 0.2555(3) 0.21978(12) 0.94866(19) 0.0384(5) Uani 1 1 d . . . . .
H19 H 0.2134 0.1822 0.9349 0.046 Uiso 1 1 calc R U . . .
C20 C 0.8020(3) 0.41991(12) 0.5766(2) 0.0403(5) Uani 1 1 d . . . . .
H20 H 0.8596 0.4112 0.6362 0.048 Uiso 1 1 calc R U . . .
C21 C 0.8765(3) 0.43468(13) 0.4893(2) 0.0446(6) Uani 1 1 d . . . . .
H21 H 0.9854 0.4353 0.4889 0.053 Uiso 1 1 calc R U . . .
C22 C 0.7939(3) 0.44846(13) 0.4033(2) 0.0448(6) Uani 1 1 d . . . . .
H22 H 0.8452 0.4597 0.3443 0.054 Uiso 1 1 calc R U . . .
C23 C 0.6344(3) 0.44577(12) 0.4036(2) 0.0410(5) Uani 1 1 d . . . . .
H23 H 0.5780 0.4552 0.3439 0.049 Uiso 1 1 calc R U . . .
C24 C 0.3489(3) 0.35840(12) 0.34484(18) 0.0360(5) Uani 1 1 d . . . . .
H24A H 0.3194 0.3173 0.3310 0.043 Uiso 1 1 calc R U . . .
H24B H 0.4614 0.3616 0.3378 0.043 Uiso 1 1 calc R U . . .
C25 C 0.2705(3) 0.39740(11) 0.26848(18) 0.0355(5) Uani 1 1 d . . . . .
C26 C 0.3499(3) 0.42672(13) 0.1945(2) 0.0435(6) Uani 1 1 d . . . . .
H26 H 0.4588 0.4259 0.1949 0.052 Uiso 1 1 calc R U . . .
C27 C 0.2697(5) 0.45705(13) 0.1203(2) 0.0544(8) Uani 1 1 d . . . . .
H27 H 0.3256 0.4770 0.0705 0.065 Uiso 1 1 calc R U . . .
N28 N 0.1198(4) 0.45921(11) 0.11617(16) 0.0548(7) Uani 1 1 d . . . . .
C29 C 0.0403(4) 0.43105(16) 0.1871(2) 0.0542(8) Uani 1 1 d . . . . .
H29 H -0.0687 0.4320 0.1836 0.065 Uiso 1 1 calc R U . . .
C30 C 0.1124(3) 0.40089(13) 0.26457(19) 0.0421(6) Uani 1 1 d . . . . .
H30 H 0.0536 0.3827 0.3148 0.051 Uiso 1 1 calc R U . . .
C31 C 0.0842(3) 0.27221(11) 0.73111(18) 0.0342(5) Uani 1 1 d . . . . .
H31A H 0.0502 0.2379 0.7699 0.041 Uiso 1 1 calc R U . . .
H31B H 0.0147 0.2761 0.6716 0.041 Uiso 1 1 calc R U . . .
C32 C 0.0694(2) 0.32642(11) 0.79563(17) 0.0330(5) Uani 1 1 d . . . . .
C33 C 0.1378(3) 0.37905(11) 0.77093(19) 0.0372(5) Uani 1 1 d . . . . .
H33 H 0.1996 0.3816 0.7134 0.045 Uiso 1 1 calc R U . . .
C34 C 0.1158(3) 0.42793(12) 0.8302(2) 0.0425(6) Uani 1 1 d . . . . .
H34 H 0.1640 0.4635 0.8122 0.051 Uiso 1 1 calc R U . . .
N35 N 0.0294(3) 0.42718(11) 0.91189(16) 0.0452(5) Uani 1 1 d . . . . .
C36 C -0.0358(3) 0.37742(14) 0.9358(2) 0.0465(6) Uani 1 1 d . . . . .
H36 H -0.0970 0.3764 0.9937 0.056 Uiso 1 1 calc R U . . .
C37 C -0.0196(3) 0.32613(13) 0.88073(19) 0.0403(5) Uani 1 1 d . . . . .
H37 H -0.0690 0.2912 0.9011 0.048 Uiso 1 1 calc R U . . .

loop_
_atom_site_aniso_label
_atom_site_aniso_U_11
_atom_site_aniso_U_22
_atom_site_aniso_U_33
_atom_site_aniso_U_23
_atom_site_aniso_U_13
_atom_site_aniso_U_12
Cu1 0.0451(6) 0.0359(5) 0.0275(4) -0.0012(3) -0.0054(5) 0.0122(5)
Cl1 0.0372(3) 0.0465(3) 0.0469(3) -0.0012(3) -0.0022(2) -0.0019(2)
O1 0.0375(8) 0.0429(10) 0.0366(9) -0.0018(7) -0.0010(7) -0.0081(7)
C2 0.0384(12) 0.0454(14) 0.0357(12) -0.0018(10) -0.0055(9) -0.0096(10)
C3 0.0319(11) 0.0467(14) 0.0390(12) 0.0002(10) -0.0073(9) -0.0073(10)
O4 0.0296(8) 0.0461(10) 0.0361(8) 0.0018(7) -0.0030(6) -0.0048(7)
C5 0.0289(11) 0.0350(12) 0.0406(12) 0.0000(10) 0.0016(9) -0.0018(9)
C6 0.0308(11) 0.0352(12) 0.0406(12) 0.0005(10) 0.0000(9) 0.0008(9)
C7 0.0279(10) 0.0405(13) 0.0379(12) 0.0012(10) -0.0009(8) 0.0028(9)
N8 0.0310(9) 0.0412(11) 0.0310(9) 0.0017(8) -0.0009(7) 0.0000(8)
C9 0.0290(10) 0.0425(13) 0.0340(11) 0.0033(10) -0.0017(8) -0.0004(9)
C10 0.0313(11) 0.0436(13) 0.0336(11) -0.0013(10) -0.0010(9) -0.0032(10)
C11 0.0374(12) 0.0364(12) 0.0364(12) -0.0043(10) 0.0023(9) -0.0027(9)
N12 0.0284(9) 0.0360(10) 0.0338(10) -0.0011(8) 0.0005(7) -0.0004(7)
C13 0.0331(11) 0.0354(12) 0.0411(13) -0.0014(10) -0.0011(9) 0.0026(9)
C14 0.0295(10) 0.0379(13) 0.0360(11) 0.0018(9) -0.0035(8) 0.0052(9)
C15 0.0278(10) 0.0414(13) 0.0367(12) 0.0036(10) -0.0037(8) 0.0028(9)
C16 0.0372(12) 0.0415(13) 0.0386(12) -0.0007(10) -0.0065(9) -0.0011(10)
C17 0.0402(12) 0.0494(15) 0.0361(12) -0.0007(11) -0.0050(10) 0.0024(11)
C18 0.0388(12) 0.0508(15) 0.0370(12) 0.0068(11) -0.0022(10) 0.0007(11)
C19 0.0343(11) 0.0369(13) 0.0436(13) 0.0049(10) -0.0055(9) 0.0002(9)
C20 0.0295(11) 0.0414(14) 0.0498(14) 0.0002(11) -0.0026(9) -0.0026(9)
C21 0.0293(11) 0.0456(14) 0.0591(16) -0.0011(12) 0.0058(10) -0.0035(10)
C22 0.0374(13) 0.0452(14) 0.0522(15) 0.0017(12) 0.0109(11) -0.0007(11)
C23 0.0377(12) 0.0435(14) 0.0419(13) 0.0017(11) 0.0008(10) -0.0007(10)
C24 0.0330(11) 0.0406(13) 0.0344(11) 0.0006(10) 0.0012(9) 0.0046(9)
C25 0.0367(12) 0.0383(13) 0.0315(11) -0.0017(9) 0.0002(9) 0.0020(9)
C26 0.0503(14) 0.0438(14) 0.0367(12) 0.0010(11) 0.0036(10) -0.0041(11)
C27 0.090(2) 0.0369(14) 0.0359(14) 0.0027(11) -0.0015(14) -0.0002(14)
N28 0.096(2) 0.0416(13) 0.0264(10) -0.0048(9) -0.0114(11) 0.0277(13)
C29 0.0511(16) 0.068(2) 0.0429(15) -0.0095(14) -0.0119(12) 0.0263(14)
C30 0.0359(12) 0.0537(16) 0.0366(12) -0.0006(11) -0.0006(9) 0.0062(11)
C31 0.0281(10) 0.0377(12) 0.0367(12) -0.0006(9) -0.0001(8) -0.0036(9)
C32 0.0262(10) 0.0397(13) 0.0327(11) -0.0008(9) -0.0044(8) 0.0051(9)
C33 0.0362(11) 0.0394(13) 0.0359(12) -0.0004(10) -0.0014(9) 0.0019(10)
C34 0.0488(14) 0.0372(13) 0.0410(13) -0.0018(10) -0.0101(10) 0.0061(11)
N35 0.0594(13) 0.0428(12) 0.0327(10) -0.0038(9) -0.0125(9) 0.0225(11)
C36 0.0465(14) 0.0592(18) 0.0339(12) -0.0004(11) 0.0025(10) 0.0215(13)
C37 0.0351(12) 0.0491(15) 0.0366(12) 0.0043(10) 0.0015(9) 0.0039(10)

loop_
_atom_type_symbol
_atom_type_description
_atom_type_scat_dispersion_real
_atom_type_scat_dispersion_imag
_atom_type_scat_source
C C 0.0181 0.0091 'International Tables Vol C Tables 4.2.6.8 and 6.1.1.4'
H H 0.0000 0.0000 'International Tables Vol C Tables 4.2.6.8 and 6.1.1.4'
N N 0.0311 0.0180 'International Tables Vol C Tables 4.2.6.8 and 6.1.1.4'
O O 0.0492 0.0322 'International Tables Vol C Tables 4.2.6.8 and 6.1.1.4'
Cl Cl 0.3639 0.7018 'International Tables Vol C Tables 4.2.6.8 and 6.1.1.4'
Cu Cu -1.9646 0.5888 'International Tables Vol C Tables 4.2.6.8 and 6.1.1.4'

loop_
_geom_angle_atom_site_label_1
_geom_angle_atom_site_label_2
_geom_angle_atom_site_label_3
_geom_angle
N35 Cu1 Cl1 100.80(9)
C15 O1 C2 118.0(2)
O1 C2 C3 107.3(2)
O1 C2 H2A 110.3
C3 C2 H2A 110.3
O1 C2 H2B 110.3
C3 C2 H2B 110.3
H2A C2 H2B 108.5
O4 C3 C2 109.70(19)
O4 C3 H3A 109.7
C2 C3 H3A 109.7
O4 C3 H3B 109.7
C2 C3 H3B 109.7
H3A C3 H3B 108.2
C5 O4 C3 116.50(18)
O4 C5 C6 116.8(2)
O4 C5 C20 122.3(2)
C6 C5 C20 120.9(2)
C23 C6 C5 117.5(2)
C23 C6 C7 119.1(2)
C5 C6 C7 123.4(2)
N8 C7 C6 116.5(2)
N8 C7 H7A 108.2
C6 C7 H7A 108.2
N8 C7 H7B 108.2
C6 C7 H7B 108.2
H7A C7 H7B 107.3
C24 N8 C9 111.8(2)
C24 N8 C7 113.2(2)
C9 N8 C7 112.59(19)
N8 C9 C10 112.86(19)
N8 C9 H9A 109.0
C10 C9 H9A 109.0
N8 C9 H9B 109.0
C10 C9 H9B 109.0
H9A C9 H9B 107.8
C11 C10 C9 109.85(19)
C11 C10 H10A 109.7
C9 C10 H10A 109.7
C11 C10 H10B 109.7
C9 C10 H10B 109.7
H10A C10 H10B 108.2
N12 C11 C10 111.1(2)
N12 C11 H11A 109.4
C10 C11 H11A 109.4
N12 C11 H11B 109.4
C10 C11 H11B 109.4
H11A C11 H11B 108.0
C31 N12 C11 111.82(18)
C31 N12 C13 112.62(19)
C11 N12 C13 109.42(19)
N12 C13 C14 112.2(2)
N12 C13 H13A 109.2
C14 C13 H13A 109.2
N12 C13 H13B 109.2
C14 C13 H13B 109.2
H13A C13 H13B 107.9
C19 C14 C15 118.8(2)
C19 C14 C13 120.5(2)
C15 C14 C13 120.6(2)
O1 C15 C16 124.1(2)
O1 C15 C14 115.3(2)
C16 C15 C14 120.6(2)
C15 C16 C17 118.9(2)
C15 C16 H16 120.6
C17 C16 H16 120.6
C18 C17 C16 121.3(3)
C18 C17 H17 119.3
C16 C17 H17 119.3
C17 C18 C19 119.1(2)
C17 C18 H18 120.5
C19 C18 H18 120.5
C14 C19 C18 121.2(2)
C14 C19 H19 119.4
C18 C19 H19 119.4
C21 C20 C5 119.5(2)
C21 C20 H20 120.2
C5 C20 H20 120.2
C22 C21 C20 120.6(2)
C22 C21 H21 119.7
C20 C21 H21 119.7
C21 C22 C23 119.3(3)
C21 C22 H22 120.3
C23 C22 H22 120.3
C22 C23 C6 122.1(3)
C22 C23 H23 118.9
C6 C23 H23 118.9
N8 C24 C25 112.8(2)
N8 C24 H24A 109.0
C25 C24 H24A 109.0
N8 C24 H24B 109.0
C25 C24 H24B 109.0
H24A C24 H24B 107.8
C30 C25 C26 117.3(2)
C30 C25 C24 119.7(2)
C26 C25 C24 122.7(2)
C27 C26 C25 119.9(3)
C27 C26 H26 120.1
C25 C26 H26 120.1
N28 C27 C26 122.3(3)
N28 C27 H27 118.8
C26 C27 H27 118.8
C27 N28 C29 118.9(2)
N28 C29 C30 122.0(3)
N28 C29 H29 119.0
C30 C29 H29 119.0
C29 C30 C25 119.5(3)
C29 C30 H30 120.2
C25 C30 H30 120.2
N12 C31 C32 113.76(19)
N12 C31 H31A 108.8
C32 C31 H31A 108.8
N12 C31 H31B 108.8
C32 C31 H31B 108.8
H31A C31 H31B 107.7
C33 C32 C37 116.7(2)
C33 C32 C31 122.2(2)
C37 C32 C31 121.0(2)
C34 C33 C32 119.9(2)
C34 C33 H33 120.0
C32 C33 H33 120.0
N35 C34 C33 122.8(3)
N35 C34 H34 118.6
C33 C34 H34 118.6
C36 N35 C34 117.6(2)
C36 N35 Cu1 111.25(19)
C34 N35 Cu1 131.0(2)
N35 C36 C37 123.4(2)
N35 C36 H36 118.3
C37 C36 H36 118.3
C32 C37 C36 119.5(3)
C32 C37 H37 120.3
C36 C37 H37 120.3

loop_
_geom_bond_atom_site_label_1
_geom_bond_atom_site_label_2
_geom_bond_distance
Cu1 N35 2.070(2)
Cu1 Cl1 2.6707(9)
O1 C15 1.366(3)
O1 C2 1.430(3)
C2 C3 1.503(4)
C2 H2A 0.9900
C2 H2B 0.9900
C3 O4 1.429(3)
C3 H3A 0.9900
C3 H3B 0.9900
O4 C5 1.378(3)
C5 C6 1.399(3)
C5 C20 1.403(3)
C6 C23 1.394(4)
C6 C7 1.526(3)
C7 N8 1.468(3)
C7 H7A 0.9900
C7 H7B 0.9900
N8 C24 1.459(3)
N8 C9 1.460(3)
C9 C10 1.524(3)
C9 H9A 0.9900
C9 H9B 0.9900
C10 C11 1.521(4)
C10 H10A 0.9900
C10 H10B 0.9900
C11 N12 1.467(3)
C11 H11A 0.9900
C11 H11B 0.9900
N12 C31 1.465(3)
N12 C13 1.472(3)
C13 C14 1.505(3)
C13 H13A 0.9900
C13 H13B 0.9900
C14 C19 1.389(4)
C14 C15 1.401(4)
C15 C16 1.391(4)
C16 C17 1.397(4)
C16 H16 0.9500
C17 C18 1.377(4)
C17 H17 0.9500
C18 C19 1.390(4)
C18 H18 0.9500
C19 H19 0.9500
C20 C21 1.390(4)
C20 H20 0.9500
C21 C22 1.374(4)
C21 H21 0.9500
C22 C23 1.392(4)
C22 H22 0.9500
C23 H23 0.9500
C24 C25 1.505(3)
C24 H24A 0.9900
C24 H24B 0.9900
C25 C30 1.381(3)
C25 C26 1.391(4)
C26 C27 1.383(4)
C26 H26 0.9500
C27 N28 1.307(5)
C27 H27 0.9500
N28 C29 1.350(5)
C29 C30 1.380(4)
C29 H29 0.9500
C30 H30 0.9500
C31 C32 1.517(3)
C31 H31A 0.9900
C31 H31B 0.9900
C32 C33 1.387(4)
C32 C37 1.391(3)
C33 C34 1.386(4)
C33 H33 0.9500
C34 N35 1.339(4)
C34 H34 0.9500
N35 C36 1.315(4)
C36 C37 1.394(4)
C36 H36 0.9500
C37 H37 0.9500

loop_
_geom_hbond_atom_site_label_D
_geom_hbond_atom_site_label_H
_geom_hbond_atom_site_label_A
_geom_hbond_distance_DH
_geom_hbond_distance_HA
_geom_hbond_distance_DA
_geom_hbond_angle_DHA
_geom_hbond_site_symmetry_A
C9 H9A O4 0.99 2.53 3.271(3) 131.3 .
C27 H27 Cl1 0.95 2.55 3.364(3) 143.3 3_566
C29 H29 Cl1 0.95 2.48 3.306(3) 145.6 1_554
C34 H34 Cl1 0.95 2.72 3.427(3) 131.7 3_567
C36 H36 Cl1 0.95 2.69 3.421(3) 134.2 .

loop_
_geom_torsion_atom_site_label_1
_geom_torsion_atom_site_label_2
_geom_torsion_atom_site_label_3
_geom_torsion_atom_site_label_4
_geom_torsion
C15 O1 C2 C3 169.3(2)
O1 C2 C3 O4 69.3(3)
C2 C3 O4 C5 179.0(2)
C3 O4 C5 C6 -176.3(2)
C3 O4 C5 C20 2.5(3)
O4 C5 C6 C23 176.3(2)
C20 C5 C6 C23 -2.6(4)
O4 C5 C6 C7 -1.6(4)
C20 C5 C6 C7 179.5(2)
C23 C6 C7 N8 86.8(3)
C5 C6 C7 N8 -95.3(3)
C6 C7 N8 C24 -62.5(3)
C6 C7 N8 C9 65.5(3)
C24 N8 C9 C10 -82.4(2)
C7 N8 C9 C10 148.9(2)
N8 C9 C10 C11 -172.8(2)
C9 C10 C11 N12 63.2(3)
C10 C11 N12 C31 78.9(2)
C10 C11 N12 C13 -155.6(2)
C31 N12 C13 C14 -52.4(3)
C11 N12 C13 C14 -177.38(19)
N12 C13 C14 C19 111.5(3)
N12 C13 C14 C15 -65.8(3)
C2 O1 C15 C16 -3.0(3)
C2 O1 C15 C14 177.0(2)
C19 C14 C15 O1 175.8(2)
C13 C14 C15 O1 -6.8(3)
C19 C14 C15 C16 -4.1(3)
C13 C14 C15 C16 173.3(2)
O1 C15 C16 C17 -178.2(2)
C14 C15 C16 C17 1.8(4)
C15 C16 C17 C18 1.5(4)
C16 C17 C18 C19 -2.4(4)
C15 C14 C19 C18 3.2(4)
C13 C14 C19 C18 -174.2(2)
C17 C18 C19 C14 0.0(4)
O4 C5 C20 C21 -177.8(2)
C6 C5 C20 C21 1.0(4)
C5 C20 C21 C22 1.3(4)
C20 C21 C22 C23 -2.0(4)
C21 C22 C23 C6 0.3(4)
C5 C6 C23 C22 2.0(4)
C7 C6 C23 C22 180.0(3)
C9 N8 C24 C25 159.8(2)
C7 N8 C24 C25 -71.8(2)
N8 C24 C25 C30 -57.9(3)
N8 C24 C25 C26 128.0(3)
C30 C25 C26 C27 -0.9(4)
C24 C25 C26 C27 173.3(3)
C25 C26 C27 N28 -0.4(5)
C26 C27 N28 C29 0.3(4)
C27 N28 C29 C30 1.0(4)
N28 C29 C30 C25 -2.3(5)
C26 C25 C30 C29 2.1(4)
C24 C25 C30 C29 -172.3(3)
C11 N12 C31 C32 -147.0(2)
C13 N12 C31 C32 89.3(2)
N12 C31 C32 C33 44.6(3)
N12 C31 C32 C37 -138.2(2)
C37 C32 C33 C34 0.1(3)
C31 C32 C33 C34 177.4(2)
C32 C33 C34 N35 -0.3(4)
C33 C34 N35 C36 0.3(4)
C33 C34 N35 Cu1 -174.62(19)
C34 N35 C36 C37 -0.2(4)
Cu1 N35 C36 C37 175.7(2)
C33 C32 C37 C36 0.0(3)
C31 C32 C37 C36 -177.3(2)
N35 C36 C37 C32 0.0(4)
